data_7001603
loop_
_publ_author_name
'Cao, Lingyun'
'Jennings, Michael C.'
'Puddephatt, Richard J.'

_publ_section_title
;
 A dipalladium complex with a single hydroxo bridge and its
 methylpalladium precursor
;
_journal_issue 26
_journal_name_full 'Dalton Transactions'
_journal_page_first 5171
_journal_page_last 5176
_journal_paper_doi 10.1039/b906038c
_journal_year 2009
_chemical_formula_sum 'C14 H16 F3 N3 O3 Pd S'
_chemical_formula_weight 469.76
_chemical_name_systematic
;
?
;
_space_group_IT_number 11
_symmetry_cell_setting monoclinic
_symmetry_space_group_name_Hall '-P 2yb'
_symmetry_space_group_name_H-M 'P 1 21/m 1'
_atom_sites_solution_hydrogens geom
_atom_sites_solution_primary heavy
_atom_sites_solution_secondary difmap
_audit_creation_method SHELXL-97
_cell_angle_alpha 90.00
_cell_angle_beta 107.961(3)
_cell_angle_gamma 90.00
_cell_formula_units_Z 2
_cell_length_a 8.9817(7)
_cell_length_b 6.9983(4)
_cell_length_c 14.1109(10)
_cell_measurement_reflns_used 2404
_cell_measurement_temperature 150(2)
_cell_measurement_theta_max 30.03
_cell_measurement_theta_min 1.70
_cell_volume 843.74(10)
_computing_cell_refinement 'DENZO-SMN (Otwinowski & Minor, 1997)'
_computing_data_collection 'COLLECT (Nonius, 1997-2001)'
_computing_data_reduction DENZO-SMN
_computing_molecular_graphics 'SHELXTL/PC (Sheldrick, 2001)'
_computing_publication_material SHELXTL/PC
_computing_structure_refinement 'SHELXL-97 (Sheldrick, 1997)'
_computing_structure_solution 'SHELXS-97 (Sheldrick, 1997)'
_diffrn_ambient_temperature 150(2)
_diffrn_measured_fraction_theta_full 0.990
_diffrn_measured_fraction_theta_max 0.990
_diffrn_measurement_device_type 'Nonius Kappa-CCD'
_diffrn_measurement_method '\f scans, and \w scans with \k offsets'
_diffrn_radiation_monochromator graphite
_diffrn_radiation_source 'fine-focus sealed tube'
_diffrn_radiation_type MoK\a
_diffrn_radiation_wavelength 0.71073
_diffrn_reflns_av_R_equivalents 0.0580
_diffrn_reflns_av_sigmaI/netI 0.0357
_diffrn_reflns_limit_h_max 10
_diffrn_reflns_limit_h_min -10
_diffrn_reflns_limit_k_max 8
_diffrn_reflns_limit_k_min -8
_diffrn_reflns_limit_l_max 16
_diffrn_reflns_limit_l_min -16
_diffrn_reflns_number 8825
_diffrn_reflns_theta_full 25.03
_diffrn_reflns_theta_max 25.03
_diffrn_reflns_theta_min 3.76
_diffrn_standards_number 0
_exptl_absorpt_coefficient_mu 1.274
_exptl_absorpt_correction_T_max 0.8832
_exptl_absorpt_correction_T_min 0.7012
_exptl_absorpt_correction_type multi-scan
_exptl_absorpt_process_details 'DENZO-SMN (Otwinowski & Minor, 1997)'
_exptl_crystal_colour colourless
_exptl_crystal_density_diffrn 1.849
_exptl_crystal_density_method 'not measured'
_exptl_crystal_description rod
_exptl_crystal_F_000 468
_exptl_crystal_size_max 0.30
_exptl_crystal_size_mid 0.15
_exptl_crystal_size_min 0.10
_refine_diff_density_max 0.987
_refine_diff_density_min -1.367
_refine_diff_density_rms 0.369
_refine_ls_extinction_coef 0.063(6)
_refine_ls_extinction_expression Fc^*^=kFc[1+0.001xFc^2^\l^3^/sin(2\q)]^-1/4^
_refine_ls_extinction_method SHELXL
_refine_ls_goodness_of_fit_ref 1.219
_refine_ls_hydrogen_treatment constr
_refine_ls_matrix_type full
_refine_ls_number_parameters 155
_refine_ls_number_reflns 1609
_refine_ls_number_restraints 0
_refine_ls_restrained_S_all 1.219
_refine_ls_R_factor_all 0.0473
_refine_ls_R_factor_gt 0.0431
_refine_ls_shift/su_max 0.001
_refine_ls_shift/su_mean 0.000
_refine_ls_structure_factor_coef Fsqd
_refine_ls_weighting_details 'calc w=1/[\s^2^(Fo^2^)+(0.0754P)^2^+0.6403P] where P=(Fo^2^+2Fc^2^)/3'
_refine_ls_weighting_scheme calc
_refine_ls_wR_factor_gt 0.1233
_refine_ls_wR_factor_ref 0.1260
_reflns_number_gt 1486
_reflns_number_total 1609
_reflns_threshold_expression >2\s(I)
_cod_data_source_file b906038c.txt
_cod_data_source_block 1b
_cod_depositor_comments
;
The following automatic conversions were performed:
'_symmetry_cell_setting' value 'Monoclinic' changed to 'monoclinic'
according to '/home/saulius/struct/CIF-dictionaries/cif_core.dic'
dictionary named 'cif_core.dic' version 2.4.1 from 2010-06-29.

Automatic conversion script
Id: cif_fix_enum 1527 2010-12-29 10:47:43Z saulius 
;
_cod_original_sg_symbol_H-M P2(1)/m
_cod_database_code 7001603

loop_
_symmetry_equiv_pos_as_xyz
'x, y, z'
'-x, y+1/2, -z'
'-x, -y, -z'
'x, -y-1/2, z'

loop_
_atom_site_label
_atom_site_type_symbol
_atom_site_fract_x
_atom_site_fract_y
_atom_site_fract_z
_atom_site_U_iso_or_equiv
_atom_site_adp_type
_atom_site_occupancy
_atom_site_symmetry_multiplicity
_atom_site_calc_flag
_atom_site_refinement_flags
_atom_site_disorder_assembly
_atom_site_disorder_group
Pd Pd 0.94180(5) 0.7500 0.72024(3) 0.0310(3) Uani 1 2 d S . .
N11 N 1.0153(6) 0.7500 0.5988(4) 0.0273(11) Uani 1 2 d S A .
C12 C 0.9305(8) 0.7500 0.5007(5) 0.0379(16) Uani 1 2 d S . .
H12A H 0.8196 0.7500 0.4834 0.045 Uiso 1 2 calc SR A .
C13 C 0.9962(9) 0.7500 0.4260(5) 0.0391(16) Uani 1 2 d S . .
H13A H 0.9325 0.7500 0.3584 0.047 Uiso 1 2 calc SR . .
C14 C 1.1578(8) 0.7500 0.4502(5) 0.0366(16) Uani 1 2 d S . .
H14A H 1.2066 0.7500 0.3993 0.044 Uiso 1 2 calc SR A .
C15 C 1.2463(7) 0.7500 0.5489(5) 0.0325(15) Uani 1 2 d S A .
H15A H 1.3573 0.7500 0.5668 0.039 Uiso 1 2 calc SR . .
C16 C 1.1734(7) 0.7500 0.6222(5) 0.0270(13) Uani 1 2 d S . .
C17 C 1.2643(8) 0.780(2) 0.7320(5) 0.018(3) Uani 0.50 1 d P A -1
H17A H 1.3714 0.7276 0.7465 0.026 Uiso 0.50 1 calc PR A -1
H17B H 1.2724 0.9180 0.7478 0.026 Uiso 0.50 1 calc PR A -1
N18 N 1.1787(8) 0.6784(11) 0.7946(5) 0.0281(16) Uani 0.50 1 d P A -1
H18A H 1.1955 0.5471 0.7969 0.042 Uiso 0.50 1 calc PR A -1
C19 C 1.2126(8) 0.764(9) 0.8963(5) 0.028(5) Uani 0.50 1 d P A -1
H19A H 1.2430 0.8992 0.8947 0.043 Uiso 0.50 1 calc PR A -1
H19B H 1.3011 0.6949 0.9435 0.043 Uiso 0.50 1 calc PR A -1
C20 C 1.0693(7) 0.7500 0.9316(5) 0.0316(14) Uani 1 2 d S . .
C21 C 1.0824(8) 0.7500 1.0305(5) 0.0376(15) Uani 1 2 d S A .
H21A H 1.1832 0.7500 1.0787 0.045 Uiso 1 2 calc SR . .
C22 C 0.9503(8) 0.7500 1.0616(5) 0.0414(17) Uani 1 2 d S . .
H22A H 0.9590 0.7500 1.1304 0.050 Uiso 1 2 calc SR A .
C23 C 0.8055(9) 0.7500 0.9895(6) 0.0447(18) Uani 1 2 d S A .
H23A H 0.7125 0.7500 1.0082 0.054 Uiso 1 2 calc SR . .
C24 C 0.7973(8) 0.7500 0.8904(6) 0.0428(17) Uani 1 2 d S . .
H24A H 0.6972 0.7500 0.8414 0.051 Uiso 1 2 calc SR A .
N25 N 0.9264(6) 0.7500 0.8601(4) 0.0343(13) Uani 1 2 d S A .
C26 C 0.7110(8) 0.7500 0.6458(6) 0.0480(19) Uani 1 2 d S A .
H26A H 0.6715 0.8815 0.6392 0.072 Uiso 0.50 1 calc PR . .
H26B H 0.6555 0.6739 0.6826 0.072 Uiso 0.50 1 calc PR . .
H26C H 0.6935 0.6946 0.5795 0.072 Uiso 0.50 1 calc PR . .
O31 O 1.2811(5) 0.2500 0.7906(3) 0.0376(11) Uani 1 2 d S . .
O32 O 1.5185(4) 0.4240(5) 0.8748(3) 0.0445(9) Uani 1 1 d . . .
S33 S 1.45104(18) 0.2500 0.82721(12) 0.0311(4) Uani 1 2 d S . .
C34 C 1.5045(8) 0.2500 0.7126(5) 0.0350(15) Uani 1 2 d S . .
F35 F 1.4459(4) 0.4018(5) 0.6561(2) 0.0528(9) Uani 1 1 d . . .
F36 F 1.6582(5) 0.2500 0.7307(3) 0.0536(12) Uani 1 2 d S . .

loop_
_atom_site_aniso_label
_atom_site_aniso_U_11
_atom_site_aniso_U_22
_atom_site_aniso_U_33
_atom_site_aniso_U_23
_atom_site_aniso_U_13
_atom_site_aniso_U_12
Pd 0.0151(3) 0.0515(4) 0.0257(4) 0.000 0.0049(2) 0.000
N11 0.024(3) 0.029(3) 0.029(3) 0.000 0.008(2) 0.000
C12 0.022(3) 0.053(4) 0.034(4) 0.000 0.003(3) 0.000
C13 0.043(4) 0.047(4) 0.026(3) 0.000 0.008(3) 0.000
C14 0.043(4) 0.043(4) 0.029(3) 0.000 0.018(3) 0.000
C15 0.026(3) 0.039(4) 0.036(4) 0.000 0.014(3) 0.000
C16 0.022(3) 0.030(3) 0.027(3) 0.000 0.005(2) 0.000
C17 0.021(3) 0.003(11) 0.029(3) -0.002(3) 0.008(3) -0.002(3)
N18 0.015(3) 0.035(4) 0.034(4) 0.005(3) 0.007(3) -0.002(2)
C19 0.017(3) 0.040(13) 0.027(3) 0.013(11) 0.006(3) 0.007(8)
C20 0.021(3) 0.044(4) 0.030(3) 0.000 0.008(3) 0.000
C21 0.024(3) 0.058(4) 0.029(3) 0.000 0.005(3) 0.000
C22 0.036(4) 0.060(5) 0.032(4) 0.000 0.016(3) 0.000
C23 0.033(4) 0.070(5) 0.040(4) 0.000 0.025(3) 0.000
C24 0.017(3) 0.070(5) 0.042(4) 0.000 0.009(3) 0.000
N25 0.021(3) 0.053(3) 0.030(3) 0.000 0.010(2) 0.000
C26 0.022(3) 0.087(6) 0.035(4) 0.000 0.011(3) 0.000
O31 0.024(2) 0.054(3) 0.036(2) 0.000 0.011(2) 0.000
O32 0.0338(18) 0.054(2) 0.0443(19) -0.0139(17) 0.0094(15) -0.0070(15)
S33 0.0207(8) 0.0484(10) 0.0243(8) 0.000 0.0070(6) 0.000
C34 0.032(4) 0.047(4) 0.027(3) 0.000 0.010(3) 0.000
F35 0.0530(18) 0.066(2) 0.0433(17) 0.0186(15) 0.0206(14) 0.0034(15)
F36 0.027(2) 0.098(4) 0.042(2) 0.000 0.0198(19) 0.000

loop_
_atom_type_symbol
_atom_type_description
_atom_type_scat_dispersion_real
_atom_type_scat_dispersion_imag
_atom_type_scat_source
C C 0.0033 0.0016 'International Tables Vol C Tables 4.2.6.8 and 6.1.1.4'
H H 0.0000 0.0000 'International Tables Vol C Tables 4.2.6.8 and 6.1.1.4'
N N 0.0061 0.0033 'International Tables Vol C Tables 4.2.6.8 and 6.1.1.4'
O O 0.0106 0.0060 'International Tables Vol C Tables 4.2.6.8 and 6.1.1.4'
F F 0.0171 0.0103 'International Tables Vol C Tables 4.2.6.8 and 6.1.1.4'
S S 0.1246 0.1234 'International Tables Vol C Tables 4.2.6.8 and 6.1.1.4'
Pd Pd -0.9988 1.0072 'International Tables Vol C Tables 4.2.6.8 and 6.1.1.4'

loop_
_geom_angle_atom_site_label_1
_geom_angle_atom_site_label_2
_geom_angle_atom_site_label_3
_geom_angle
_geom_angle_site_symmetry_1
_geom_angle_site_symmetry_3
_geom_angle_publ_flag
C26 Pd N11 96.4(3) . . ?
C26 Pd N25 98.0(3) . . ?
N11 Pd N25 165.6(2) . . ?
C26 Pd N18 166.3(2) . 4_575 ?
N11 Pd N18 83.1(2) . 4_575 ?
N25 Pd N18 82.9(2) . 4_575 ?
C26 Pd N18 166.3(2) . . ?
N11 Pd N18 83.1(2) . . ?
N25 Pd N18 82.9(2) . . ?
N18 Pd N18 27.3(4) 4_575 . ?
C16 N11 C12 117.6(6) . . ?
C16 N11 Pd 112.7(4) . . ?
C12 N11 Pd 129.7(5) . . ?
C13 C12 N11 123.4(6) . . ?
C13 C12 H12A 118.3 . . ?
N11 C12 H12A 118.3 . . ?
C12 C13 C14 118.9(6) . . ?
C12 C13 H13A 120.6 . . ?
C14 C13 H13A 120.6 . . ?
C15 C14 C13 119.0(6) . . ?
C15 C14 H14A 120.5 . . ?
C13 C14 H14A 120.5 . . ?
C14 C15 C16 119.8(6) . . ?
C14 C15 H15A 120.1 . . ?
C16 C15 H15A 120.1 . . ?
N11 C16 C15 121.4(6) . . ?
N11 C16 C17 116.0(6) . . ?
C15 C16 C17 122.0(6) . . ?
N11 C16 C17 116.0(6) . 4_575 ?
C15 C16 C17 122.0(6) . 4_575 ?
C17 C16 C17 15.7(11) . 4_575 ?
N18 C17 C16 108.6(7) . . ?
N18 C17 H17A 110.0 . . ?
C16 C17 H17A 110.0 . . ?
N18 C17 H17B 110.0 . . ?
C16 C17 H17B 110.0 . . ?
H17A C17 H17B 108.3 . . ?
C19 N18 C17 112.5(17) . . ?
C19 N18 Pd 104.9(9) . . ?
C17 N18 Pd 102.3(5) . . ?
C19 N18 H18A 112.2 . . ?
C17 N18 H18A 112.2 . . ?
Pd N18 H18A 112.2 . . ?
N18 C19 C20 110.3(17) . . ?
N18 C19 H19A 109.6 . . ?
C20 C19 H19A 109.6 . . ?
N18 C19 H19B 109.6 . . ?
C20 C19 H19B 109.6 . . ?
H19A C19 H19B 108.1 . . ?
C21 C20 N25 121.4(6) . . ?
C21 C20 C19 121.4(6) . 4_575 ?
N25 C20 C19 117.1(6) . 4_575 ?
C21 C20 C19 121.4(6) . . ?
N25 C20 C19 117.1(6) . . ?
C19 C20 C19 7(5) 4_575 . ?
C20 C21 C22 120.8(6) . . ?
C20 C21 H21A 119.6 . . ?
C22 C21 H21A 119.6 . . ?
C23 C22 C21 118.1(6) . . ?
C23 C22 H22A 121.0 . . ?
C21 C22 H22A 121.0 . . ?
C24 C23 C22 119.4(7) . . ?
C24 C23 H23A 120.3 . . ?
C22 C23 H23A 120.3 . . ?
N25 C24 C23 122.5(6) . . ?
N25 C24 H24A 118.7 . . ?
C23 C24 H24A 118.7 . . ?
C24 N25 C20 117.9(6) . . ?
C24 N25 Pd 129.2(5) . . ?
C20 N25 Pd 113.0(4) . . ?
Pd C26 H26A 109.5 . . ?
Pd C26 H26B 109.5 . . ?
H26A C26 H26B 109.5 . . ?
Pd C26 H26C 109.5 . . ?
H26A C26 H26C 109.5 . . ?
H26B C26 H26C 109.5 . . ?
O32 S33 O32 116.5(3) . 4_565 ?
O32 S33 O31 114.38(16) . . ?
O32 S33 O31 114.38(16) 4_565 . ?
O32 S33 C34 103.11(19) . . ?
O32 S33 C34 103.11(19) 4_565 . ?
O31 S33 C34 102.7(3) . . ?
F36 C34 F35 108.1(4) . 4_565 ?
F36 C34 F35 108.1(4) . . ?
F35 C34 F35 105.4(5) 4_565 . ?
F36 C34 S33 111.9(5) . . ?
F35 C34 S33 111.5(4) 4_565 . ?
F35 C34 S33 111.5(4) . . ?

loop_
_geom_bond_atom_site_label_1
_geom_bond_atom_site_label_2
_geom_bond_distance
_geom_bond_site_symmetry_2
_geom_bond_publ_flag
Pd C26 2.015(7) . ?
Pd N11 2.017(5) . ?
Pd N25 2.020(6) . ?
Pd N18 2.122(7) 4_575 ?
Pd N18 2.122(7) . ?
N11 C16 1.355(8) . ?
N11 C12 1.360(9) . ?
C12 C13 1.356(10) . ?
C12 H12A 0.9500 . ?
C13 C14 1.384(10) . ?
C13 H13A 0.9500 . ?
C14 C15 1.374(10) . ?
C14 H14A 0.9500 . ?
C15 C16 1.384(9) . ?
C15 H15A 0.9500 . ?
C16 C17 1.527(9) . ?
C16 C17 1.527(9) 4_575 ?
C17 N18 1.515(12) . ?
C17 H17A 0.9900 . ?
C17 H17B 0.9900 . ?
N18 C19 1.50(3) . ?
N18 H18A 0.9300 . ?
C19 C20 1.519(10) . ?
C19 H19A 0.9900 . ?
C19 H19B 0.9900 . ?
C20 C21 1.364(9) . ?
C20 N25 1.366(8) . ?
C20 C19 1.519(10) 4_575 ?
C21 C22 1.386(9) . ?
C21 H21A 0.9500 . ?
C22 C23 1.382(10) . ?
C22 H22A 0.9500 . ?
C23 C24 1.378(11) . ?
C23 H23A 0.9500 . ?
C24 N25 1.354(8) . ?
C24 H24A 0.9500 . ?
C26 H26A 0.9800 . ?
C26 H26B 0.9800 . ?
C26 H26C 0.9800 . ?
O31 S33 1.453(5) . ?
O32 S33 1.432(4) . ?
S33 O32 1.432(4) 4_565 ?
S33 C34 1.824(7) . ?
C34 F36 1.324(8) . ?
C34 F35 1.335(5) 4_565 ?
C34 F35 1.335(5) . ?

loop_
_geom_hbond_atom_site_label_D
_geom_hbond_atom_site_label_H
_geom_hbond_atom_site_label_A
_geom_hbond_distance_DH
_geom_hbond_distance_HA
_geom_hbond_distance_DA
_geom_hbond_angle_DHA
_geom_hbond_site_symmetry_A
N18 H18A O31 0.93 2.23 3.141(8) 167.1 .

loop_
_geom_torsion_atom_site_label_1
_geom_torsion_atom_site_label_2
_geom_torsion_atom_site_label_3
_geom_torsion_atom_site_label_4
_geom_torsion
_geom_torsion_site_symmetry_1
_geom_torsion_site_symmetry_2
_geom_torsion_site_symmetry_3
_geom_torsion_site_symmetry_4
_geom_torsion_publ_flag
C26 Pd N11 C16 180.000(2) . . . . ?
N25 Pd N11 C16 0.000(4) . . . . ?
N18 Pd N11 C16 13.8(2) 4_575 . . . ?
N18 Pd N11 C16 -13.8(2) . . . . ?
C26 Pd N11 C12 0.000(2) . . . . ?
N25 Pd N11 C12 180.000(3) . . . . ?
N18 Pd N11 C12 -166.2(2) 4_575 . . . ?
N18 Pd N11 C12 166.2(2) . . . . ?
C16 N11 C12 C13 0.000(3) . . . . ?
Pd N11 C12 C13 180.000(2) . . . . ?
N11 C12 C13 C14 0.000(3) . . . . ?
C12 C13 C14 C15 0.000(3) . . . . ?
C13 C14 C15 C16 0.000(2) . . . . ?
C12 N11 C16 C15 0.000(3) . . . . ?
Pd N11 C16 C15 180.000(2) . . . . ?
C12 N11 C16 C17 171.3(6) . . . . ?
Pd N11 C16 C17 -8.7(6) . . . . ?
C12 N11 C16 C17 -171.3(6) . . . 4_575 ?
Pd N11 C16 C17 8.7(6) . . . 4_575 ?
C14 C15 C16 N11 0.000(3) . . . . ?
C14 C15 C16 C17 -170.7(7) . . . . ?
C14 C15 C16 C17 170.7(7) . . . 4_575 ?
N11 C16 C17 N18 36.9(10) . . . . ?
C15 C16 C17 N18 -151.9(5) . . . . ?
C17 C16 C17 N18 -56.9(8) 4_575 . . . ?
C16 C17 N18 C19 -154.9(17) . . . . ?
C16 C17 N18 Pd -42.9(9) . . . . ?
C26 Pd N18 C19 -123(2) . . . . ?
N11 Pd N18 C19 149(2) . . . . ?
N25 Pd N18 C19 -28(2) . . . . ?
N18 Pd N18 C19 61(2) 4_575 . . . ?
C26 Pd N18 C17 119.8(12) . . . . ?
N11 Pd N18 C17 31.4(6) . . . . ?
N25 Pd N18 C17 -145.2(6) . . . . ?
N18 Pd N18 C17 -56.9(6) 4_575 . . . ?
C17 N18 C19 C20 146(2) . . . . ?
Pd N18 C19 C20 36(3) . . . . ?
N18 C19 C20 C21 155.5(16) . . . . ?
N18 C19 C20 N25 -29(4) . . . . ?
N18 C19 C20 C19 63(3) . . . 4_575 ?
N25 C20 C21 C22 0.000(5) . . . . ?
C19 C20 C21 C22 -176(3) 4_575 . . . ?
C19 C20 C21 C22 176(3) . . . . ?
C20 C21 C22 C23 0.000(5) . . . . ?
C21 C22 C23 C24 0.000(6) . . . . ?
C22 C23 C24 N25 0.000(5) . . . . ?
C23 C24 N25 C20 0.000(5) . . . . ?
C23 C24 N25 Pd 180.000(4) . . . . ?
C21 C20 N25 C24 0.000(5) . . . . ?
C19 C20 N25 C24 176(3) 4_575 . . . ?
C19 C20 N25 C24 -176(3) . . . . ?
C21 C20 N25 Pd 180.000(3) . . . . ?
C19 C20 N25 Pd -4(3) 4_575 . . . ?
C19 C20 N25 Pd 4(3) . . . . ?
C26 Pd N25 C24 0.000(3) . . . . ?
N11 Pd N25 C24 180.000(5) . . . . ?
N18 Pd N25 C24 166.2(2) 4_575 . . . ?
N18 Pd N25 C24 -166.2(2) . . . . ?
C26 Pd N25 C20 180.000(3) . . . . ?
N11 Pd N25 C20 0.000(6) . . . . ?
N18 Pd N25 C20 -13.8(2) 4_575 . . . ?
N18 Pd N25 C20 13.8(2) . . . . ?
O32 S33 C34 F36 60.85(16) . . . . ?
O32 S33 C34 F36 -60.85(16) 4_565 . . . ?
O31 S33 C34 F36 180.000(2) . . . . ?
O32 S33 C34 F35 -177.9(4) . . . 4_565 ?
O32 S33 C34 F35 60.4(4) 4_565 . . 4_565 ?
O31 S33 C34 F35 -58.8(4) . . . 4_565 ?
O32 S33 C34 F35 -60.4(4) . . . . ?
O32 S33 C34 F35 177.9(4) 4_565 . . . ?
O31 S33 C34 F35 58.8(4) . . . . ?
